data_7250221
loop_
_publ_author_name
'H\"ofmann, Lea'
'W\"olper, Christoph'
'Huber, Alexander'
'Siera, Hannah'
'Daniliuc, Constantin G.'
'Haberhauer, Gebhard'
'Voskuhl, Jens'

_publ_section_title
;
 Tuning carbonyl interactions in dibenzochalcogenophenes
;
_journal_issue 18
_journal_name_full CrystEngComm
_journal_page_first 2902
_journal_page_last 2909
_journal_paper_doi 10.1039/D4CE01248H
_journal_volume 27
_journal_year 2025
_chemical_formula_sum 'C19 H12 O S'
_chemical_formula_weight 288.35
_space_group_crystal_system monoclinic
_space_group_IT_number 14
_space_group_name_Hall '-P 2yn'
_space_group_name_H-M_alt 'P 1 21/n 1'
_atom_sites_solution_hydrogens geom
_atom_sites_solution_primary direct
_atom_sites_solution_secondary difmap
_audit_creation_method SHELXL-2017/1
_audit_update_record
;
2025-04-02 deposited with the CCDC.	2025-04-03 downloaded from the CCDC.
;
_cell_angle_alpha 90
_cell_angle_beta 91.572(3)
_cell_angle_gamma 90
_cell_formula_units_Z 4
_cell_length_a 3.9473(2)
_cell_length_b 29.7393(16)
_cell_length_c 11.4521(6)
_cell_measurement_reflns_used 9907
_cell_measurement_temperature 100(2)
_cell_measurement_theta_max 79.96
_cell_measurement_theta_min 2.97
_cell_volume 1343.86(12)
_computing_cell_refinement 'Bruker APEX3(v2017.3-0)'
_computing_data_collection 'Bruker APEX3(v2017.3-0)'
_computing_data_reduction 'Bruker APEX3(v2017.3-0)'
_computing_molecular_graphics 'ORTEP/PLATON (Spek)'
_computing_publication_material 'BRUKER AXS SHELXTL (c) 2008 / Vers. 2008/4'
_computing_structure_refinement 'SHELXL-2017/1 (Sheldrick, 2017)'
_computing_structure_solution 'Bruker APEX3(v2017.3-0)'
_diffrn_ambient_temperature 100(2)
_diffrn_detector_area_resol_mean 7.3910
_diffrn_measured_fraction_theta_full 1.000
_diffrn_measured_fraction_theta_max 0.991
_diffrn_measurement_device_type 'Bruker D8 Venture (Photon II detector)'
_diffrn_measurement_method 'Data collection strategy APEX 3/Queen'
_diffrn_radiation_monochromator 'multilayer mirror'
_diffrn_radiation_type CuK\a
_diffrn_radiation_wavelength 1.54178
_diffrn_reflns_av_R_equivalents 0.0807
_diffrn_reflns_av_unetI/netI 0.0232
_diffrn_reflns_Laue_measured_fraction_full 1.000
_diffrn_reflns_Laue_measured_fraction_max 0.991
_diffrn_reflns_limit_h_max 3
_diffrn_reflns_limit_h_min -4
_diffrn_reflns_limit_k_max 37
_diffrn_reflns_limit_k_min -37
_diffrn_reflns_limit_l_max 14
_diffrn_reflns_limit_l_min -14
_diffrn_reflns_number 47736
_diffrn_reflns_point_group_measured_fraction_full 1.000
_diffrn_reflns_point_group_measured_fraction_max 0.991
_diffrn_reflns_theta_full 67.679
_diffrn_reflns_theta_max 80.243
_diffrn_reflns_theta_min 2.972
_diffrn_source 'micro-focus sealed tube'
_diffrn_source_type 'INCOATEC I\mS 3.0'
_exptl_absorpt_coefficient_mu 2.081
_exptl_absorpt_correction_T_max 0.75
_exptl_absorpt_correction_T_min 0.57
_exptl_absorpt_correction_type multi-scan
_exptl_absorpt_process_details 'SADABS, Blessing, Acta Cryst 1995 A51 33-38'
_exptl_crystal_colour colourless
_exptl_crystal_density_diffrn 1.425
_exptl_crystal_description tablet
_exptl_crystal_F_000 600
_exptl_crystal_size_max 0.228
_exptl_crystal_size_mid 0.123
_exptl_crystal_size_min 0.033
_refine_diff_density_max 0.402
_refine_diff_density_min -0.397
_refine_diff_density_rms 0.059
_refine_ls_extinction_method none
_refine_ls_goodness_of_fit_ref 1.055
_refine_ls_hydrogen_treatment constr
_refine_ls_matrix_type full
_refine_ls_number_parameters 190
_refine_ls_number_reflns 2900
_refine_ls_number_restraints 0
_refine_ls_restrained_S_all 1.055
_refine_ls_R_factor_all 0.0508
_refine_ls_R_factor_gt 0.0377
_refine_ls_shift/su_max 0.000
_refine_ls_shift/su_mean 0.000
_refine_ls_structure_factor_coef Fsqd
_refine_ls_weighting_details 'w=1/[\s^2^(Fo^2^)+(0.0365P)^2^+1.3774P] where P=(Fo^2^+2Fc^2^)/3'
_refine_ls_weighting_scheme calc
_refine_ls_wR_factor_gt 0.0871
_refine_ls_wR_factor_ref 0.0986
_reflns_Friedel_coverage 0.000
_reflns_number_gt 2408
_reflns_number_total 2900
_reflns_threshold_expression 'I > 2\s(I)'
_cod_data_source_file d4ce01248h2.cif
_cod_data_source_block lh_058_3m_neu
_cod_depositor_comments 'Adding full bibliography for 7250216--7250224.cif.'
_cod_original_sg_symbol_H-M 'P 21/n'
_cod_database_code 7250221
_shelx_shelxl_version_number 2017/1
_shelx_space_group_comment
;
The symmetry employed for this shelxl refinement is uniquely defined
by the following loop, which should always be used as a source of
symmetry information in preference to the above space-group names.
They are only intended as comments.
;
_shelx_estimated_absorpt_t_min 0.648
_shelx_estimated_absorpt_t_max 0.935

loop_
_space_group_symop_operation_xyz
'x, y, z'
'-x+1/2, y+1/2, -z+1/2'
'-x, -y, -z'
'x-1/2, -y-1/2, z-1/2'

loop_
_atom_site_label
_atom_site_type_symbol
_atom_site_fract_x
_atom_site_fract_y
_atom_site_fract_z
_atom_site_U_iso_or_equiv
_atom_site_adp_type
_atom_site_occupancy
_atom_site_site_symmetry_order
_atom_site_calc_flag
_atom_site_refinement_flags_posn
_atom_site_refinement_flags_adp
_atom_site_refinement_flags_occupancy
_atom_site_disorder_assembly
_atom_site_disorder_group
S1 S 0.78565(11) 0.08937(2) 0.49110(4) 0.02057(12) Uani 1 1 d . . . . .
O1 O 1.0981(4) 0.26380(5) 0.58997(11) 0.0274(3) Uani 1 1 d . . . . .
C1 C 0.9055(4) 0.05893(6) 0.36806(16) 0.0209(4) Uani 1 1 d . . . . .
C2 C 1.0571(4) 0.08628(6) 0.28411(16) 0.0191(3) Uani 1 1 d . . . . .
C3 C 1.1689(4) 0.06680(6) 0.18037(16) 0.0215(4) Uani 1 1 d . . . . .
H3 H 1.273141 0.084795 0.122965 0.026 Uiso 1 1 calc R U . . .
C4 C 1.1255(5) 0.02097(7) 0.16256(17) 0.0257(4) Uani 1 1 d . . . . .
H4 H 1.200441 0.007523 0.092587 0.031 Uiso 1 1 calc R U . . .
C5 C 0.9724(5) -0.00550(6) 0.24693(18) 0.0265(4) Uani 1 1 d . . . . .
H5 H 0.943578 -0.036786 0.233184 0.032 Uiso 1 1 calc R U . . .
C6 C 0.8617(4) 0.01287(6) 0.35003(18) 0.0240(4) Uani 1 1 d . . . . .
H6 H 0.758613 -0.005397 0.407109 0.029 Uiso 1 1 calc R U . . .
C7 C 0.9371(4) 0.13949(6) 0.43123(15) 0.0183(3) Uani 1 1 d . . . . .
C8 C 1.0781(4) 0.13282(6) 0.32060(15) 0.0181(3) Uani 1 1 d . . . . .
C9 C 1.2170(4) 0.16940(6) 0.26232(15) 0.0187(3) Uani 1 1 d . . . . .
H9 H 1.316657 0.165282 0.188501 0.022 Uiso 1 1 calc R U . . .
C10 C 1.2090(4) 0.21155(6) 0.31246(15) 0.0183(3) Uani 1 1 d . . . . .
H10 H 1.300339 0.236490 0.272137 0.022 Uiso 1 1 calc R U . . .
C11 C 1.0671(4) 0.21808(6) 0.42259(15) 0.0179(3) Uani 1 1 d . . . . .
C12 C 0.9316(4) 0.18169(6) 0.48270(15) 0.0183(3) Uani 1 1 d . . . . .
H12 H 0.837523 0.185769 0.557430 0.022 Uiso 1 1 calc R U . . .
C13 C 1.0798(4) 0.26251(6) 0.48309(15) 0.0194(3) Uani 1 1 d . . . . .
C14 C 1.0740(4) 0.30544(6) 0.41492(15) 0.0181(3) Uani 1 1 d . . . . .
C15 C 0.9272(4) 0.30903(6) 0.30277(15) 0.0186(3) Uani 1 1 d . . . . .
H15 H 0.834332 0.283208 0.264987 0.022 Uiso 1 1 calc R U . . .
C16 C 0.9175(4) 0.35055(6) 0.24668(15) 0.0202(4) Uani 1 1 d . . . . .
H16 H 0.814524 0.353103 0.171009 0.024 Uiso 1 1 calc R U . . .
C17 C 1.0575(4) 0.38825(6) 0.30072(16) 0.0214(4) Uani 1 1 d . . . . .
H17 H 1.053964 0.416385 0.261429 0.026 Uiso 1 1 calc R U . . .
C18 C 1.2030(5) 0.38484(6) 0.41249(17) 0.0227(4) Uani 1 1 d . . . . .
H18 H 1.297455 0.410676 0.449729 0.027 Uiso 1 1 calc R U . . .
C19 C 1.2099(4) 0.34383(6) 0.46916(15) 0.0201(4) Uani 1 1 d . . . . .
H19 H 1.307875 0.341666 0.545661 0.024 Uiso 1 1 calc R U . . .

loop_
_atom_site_aniso_label
_atom_site_aniso_U_11
_atom_site_aniso_U_22
_atom_site_aniso_U_33
_atom_site_aniso_U_23
_atom_site_aniso_U_13
_atom_site_aniso_U_12
S1 0.0199(2) 0.0198(2) 0.0221(2) 0.00368(16) 0.00208(15) -0.00028(15)
O1 0.0397(8) 0.0260(7) 0.0166(6) -0.0003(5) 0.0039(5) 0.0002(6)
C1 0.0147(8) 0.0248(9) 0.0230(9) 0.0028(7) -0.0028(6) 0.0019(6)
C2 0.0148(8) 0.0211(8) 0.0211(8) 0.0017(7) -0.0044(6) 0.0021(6)
C3 0.0183(8) 0.0241(9) 0.0220(9) 0.0002(7) -0.0020(6) 0.0013(6)
C4 0.0214(9) 0.0271(10) 0.0282(10) -0.0053(8) -0.0032(7) 0.0027(7)
C5 0.0210(9) 0.0203(9) 0.0378(11) -0.0032(8) -0.0062(8) 0.0010(7)
C6 0.0177(8) 0.0222(9) 0.0320(10) 0.0031(7) -0.0027(7) 0.0003(7)
C7 0.0143(8) 0.0226(8) 0.0179(8) 0.0044(7) -0.0010(6) 0.0008(6)
C8 0.0154(8) 0.0213(8) 0.0174(8) 0.0013(6) -0.0015(6) 0.0022(6)
C9 0.0161(8) 0.0233(8) 0.0168(8) -0.0001(6) 0.0001(6) 0.0010(6)
C10 0.0157(8) 0.0209(8) 0.0184(8) 0.0020(6) 0.0005(6) -0.0001(6)
C11 0.0153(8) 0.0198(8) 0.0186(8) 0.0005(6) -0.0009(6) 0.0020(6)
C12 0.0155(8) 0.0226(8) 0.0169(8) 0.0024(7) 0.0012(6) 0.0017(6)
C13 0.0180(8) 0.0223(9) 0.0179(8) 0.0004(7) 0.0030(6) 0.0019(6)
C14 0.0146(8) 0.0205(8) 0.0193(8) -0.0002(7) 0.0034(6) 0.0014(6)
C15 0.0157(8) 0.0216(8) 0.0185(8) -0.0030(6) 0.0015(6) 0.0000(6)
C16 0.0171(8) 0.0248(9) 0.0189(8) -0.0002(7) 0.0008(6) 0.0025(6)
C17 0.0194(8) 0.0190(8) 0.0258(9) 0.0027(7) 0.0037(7) 0.0017(6)
C18 0.0204(8) 0.0211(8) 0.0266(9) -0.0049(7) 0.0032(7) -0.0025(7)
C19 0.0167(8) 0.0252(9) 0.0185(8) -0.0032(7) 0.0013(6) -0.0004(6)

loop_
_atom_type_symbol
_atom_type_description
_atom_type_scat_dispersion_real
_atom_type_scat_dispersion_imag
_atom_type_scat_source
C C 0.0181 0.0091 'International Tables Vol C Tables 4.2.6.8 and 6.1.1.4'
H H 0.0000 0.0000 'International Tables Vol C Tables 4.2.6.8 and 6.1.1.4'
O O 0.0492 0.0322 'International Tables Vol C Tables 4.2.6.8 and 6.1.1.4'
S S 0.3331 0.5567 'International Tables Vol C Tables 4.2.6.8 and 6.1.1.4'

loop_
_geom_angle_atom_site_label_1
_geom_angle_atom_site_label_2
_geom_angle_atom_site_label_3
_geom_angle
_geom_angle_site_symmetry_1
_geom_angle_site_symmetry_3
_geom_angle_publ_flag
C1 S1 C7 91.27(9) . . ?
C6 C1 C2 121.35(17) . . ?
C6 C1 S1 126.27(15) . . ?
C2 C1 S1 112.38(14) . . ?
C3 C2 C1 119.32(17) . . ?
C3 C2 C8 128.47(17) . . ?
C1 C2 C8 112.21(16) . . ?
C4 C3 C2 119.28(18) . . ?
C4 C3 H3 120.4 . . ?
C2 C3 H3 120.4 . . ?
C3 C4 C5 120.38(18) . . ?
C3 C4 H4 119.8 . . ?
C5 C4 H4 119.8 . . ?
C6 C5 C4 121.41(18) . . ?
C6 C5 H5 119.3 . . ?
C4 C5 H5 119.3 . . ?
C5 C6 C1 118.26(18) . . ?
C5 C6 H6 120.9 . . ?
C1 C6 H6 120.9 . . ?
C12 C7 C8 121.30(16) . . ?
C12 C7 S1 126.43(14) . . ?
C8 C7 S1 112.26(13) . . ?
C9 C8 C7 119.30(16) . . ?
C9 C8 C2 128.83(16) . . ?
C7 C8 C2 111.87(16) . . ?
C10 C9 C8 119.67(16) . . ?
C10 C9 H9 120.2 . . ?
C8 C9 H9 120.2 . . ?
C9 C10 C11 120.84(16) . . ?
C9 C10 H10 119.6 . . ?
C11 C10 H10 119.6 . . ?
C12 C11 C10 120.12(16) . . ?
C12 C11 C13 117.75(15) . . ?
C10 C11 C13 121.95(16) . . ?
C7 C12 C11 118.75(16) . . ?
C7 C12 H12 120.6 . . ?
C11 C12 H12 120.6 . . ?
O1 C13 C11 119.47(16) . . ?
O1 C13 C14 119.64(16) . . ?
C11 C13 C14 120.89(15) . . ?
C15 C14 C19 119.30(16) . . ?
C15 C14 C13 122.98(16) . . ?
C19 C14 C13 117.66(16) . . ?
C16 C15 C14 119.80(16) . . ?
C16 C15 H15 120.1 . . ?
C14 C15 H15 120.1 . . ?
C17 C16 C15 120.34(16) . . ?
C17 C16 H16 119.8 . . ?
C15 C16 H16 119.8 . . ?
C16 C17 C18 120.02(17) . . ?
C16 C17 H17 120.0 . . ?
C18 C17 H17 120.0 . . ?
C19 C18 C17 119.90(17) . . ?
C19 C18 H18 120.0 . . ?
C17 C18 H18 120.0 . . ?
C18 C19 C14 120.61(16) . . ?
C18 C19 H19 119.7 . . ?
C14 C19 H19 119.7 . . ?

loop_
_geom_bond_atom_site_label_1
_geom_bond_atom_site_label_2
_geom_bond_distance
_geom_bond_site_symmetry_2
_geom_bond_publ_flag
S1 C1 1.7508(19) . ?
S1 C7 1.7525(18) . ?
O1 C13 1.225(2) . ?
C1 C6 1.395(3) . ?
C1 C2 1.406(2) . ?
C2 C3 1.404(3) . ?
C2 C8 1.448(2) . ?
C3 C4 1.388(3) . ?
C3 H3 0.9500 . ?
C4 C5 1.397(3) . ?
C4 H4 0.9500 . ?
C5 C6 1.382(3) . ?
C5 H5 0.9500 . ?
C6 H6 0.9500 . ?
C7 C12 1.387(2) . ?
C7 C8 1.412(2) . ?
C8 C9 1.396(2) . ?
C9 C10 1.380(2) . ?
C9 H9 0.9500 . ?
C10 C11 1.407(2) . ?
C10 H10 0.9500 . ?
C11 C12 1.397(2) . ?
C11 C13 1.492(2) . ?
C12 H12 0.9500 . ?
C13 C14 1.496(2) . ?
C14 C15 1.399(2) . ?
C14 C19 1.400(2) . ?
C15 C16 1.392(2) . ?
C15 H15 0.9500 . ?
C16 C17 1.388(3) . ?
C16 H16 0.9500 . ?
C17 C18 1.392(3) . ?
C17 H17 0.9500 . ?
C18 C19 1.381(3) . ?
C18 H18 0.9500 . ?
C19 H19 0.9500 . ?
